data_7116946
loop_
_publ_author_name
'Yanli Xu'
'Weigao Hu'
'Xiaodong Tang'
'Jinwu Zhao'
'Wanqing Wu'
'Huanfeng Jiang'

_publ_section_title
;
 Palladium-catalyzed Csp2-H carbonylation of aromatic oximes: selective
 access to benzo[d][1,2]oxazin-1-ones and 3-methyleneisoindolin-1-ones
;
_journal_name_full Chem.Commun.
_journal_page_first 6843
_journal_paper_doi 10.1039/C5cc01661D
_journal_volume 51
_journal_year 2015
_chemical_formula_sum 'C10 H9 N O'
_chemical_formula_weight 159.18
_chemical_name_systematic
; 
 ? 
;
_space_group_IT_number 61
_symmetry_space_group_name_Hall '-P 2ac 2ab'
_symmetry_space_group_name_H-M 'P b c a'
_atom_sites_solution_hydrogens geom
_atom_sites_solution_primary direct
_atom_sites_solution_secondary difmap
_audit_creation_method SHELXL-97
_audit_update_record
;
2014-07-08 deposited with the CCDC.
2015-03-19 downloaded from the CCDC.
;
_cell_angle_alpha 90.00
_cell_angle_beta 90.00
_cell_angle_gamma 90.00
_cell_formula_units_Z 16
_cell_length_a 15.005(3)
_cell_length_b 12.061(2)
_cell_length_c 18.219(4)
_cell_measurement_temperature 293(2)
_cell_volume 3297.2(11)
_computing_structure_refinement 'SHELXL-97 (Sheldrick, 1997)'
_computing_structure_solution 'SHELXS-97 (Sheldrick, 1990)'
_diffrn_ambient_temperature 293(2)
_diffrn_measured_fraction_theta_full 0.993
_diffrn_measured_fraction_theta_max 0.993
_diffrn_radiation_monochromator graphite
_diffrn_radiation_source 'fine-focus sealed tube'
_diffrn_radiation_type MoK\a
_diffrn_radiation_wavelength 0.71073
_diffrn_reflns_av_R_equivalents 0.0549
_diffrn_reflns_av_sigmaI/netI 0.0362
_diffrn_reflns_limit_h_max 17
_diffrn_reflns_limit_h_min -15
_diffrn_reflns_limit_k_max 14
_diffrn_reflns_limit_k_min -14
_diffrn_reflns_limit_l_max 21
_diffrn_reflns_limit_l_min -21
_diffrn_reflns_number 23169
_diffrn_reflns_theta_full 25.00
_diffrn_reflns_theta_max 25.00
_diffrn_reflns_theta_min 3.11
_exptl_absorpt_coefficient_mu 0.084
_exptl_crystal_density_diffrn 1.283
_exptl_crystal_density_method 'not measured'
_exptl_crystal_F_000 1344
_refine_diff_density_max 0.235
_refine_diff_density_min -0.171
_refine_diff_density_rms 0.048
_refine_ls_extinction_coef 0.0046(16)
_refine_ls_extinction_expression Fc^*^=kFc[1+0.001xFc^2^\l^3^/sin(2\q)]^-1/4^
_refine_ls_extinction_method SHELXL
_refine_ls_goodness_of_fit_ref 0.954
_refine_ls_hydrogen_treatment mixed
_refine_ls_matrix_type full
_refine_ls_number_parameters 218
_refine_ls_number_reflns 2874
_refine_ls_number_restraints 0
_refine_ls_restrained_S_all 0.954
_refine_ls_R_factor_all 0.1023
_refine_ls_R_factor_gt 0.0572
_refine_ls_shift/su_max 0.000
_refine_ls_shift/su_mean 0.000
_refine_ls_structure_factor_coef Fsqd
_refine_ls_weighting_details 'calc w=1/[\s^2^(Fo^2^)+(0.1159P)^2^+0.0000P] where P=(Fo^2^+2Fc^2^)/3'
_refine_ls_weighting_scheme calc
_refine_ls_wR_factor_gt 0.1529
_refine_ls_wR_factor_ref 0.1890
_reflns_number_gt 1569
_reflns_number_total 2874
_reflns_threshold_expression >2sigma(I)
_cod_data_source_file c5cc01661d2.cif
_cod_data_source_block xu1
_cod_original_cell_volume 3297.4(11)
_cod_database_code 7116946

loop_
_symmetry_equiv_pos_as_xyz
'x, y, z'
'-x+1/2, -y, z+1/2'
'-x, y+1/2, -z+1/2'
'x+1/2, -y+1/2, -z'
'-x, -y, -z'
'x-1/2, y, -z-1/2'
'x, -y-1/2, z-1/2'
'-x-1/2, y-1/2, z'

loop_
_atom_site_label
_atom_site_type_symbol
_atom_site_fract_x
_atom_site_fract_y
_atom_site_fract_z
_atom_site_U_iso_or_equiv
_atom_site_adp_type
_atom_site_occupancy
_atom_site_symmetry_multiplicity
_atom_site_calc_flag
_atom_site_refinement_flags
_atom_site_disorder_assembly
_atom_site_disorder_group
N1 N 1.01109(14) 0.22851(17) 0.46320(13) 0.0687(7) Uani 1 1 d . . .
H1A H 1.0233 0.1851 0.4993 0.082 Uiso 1 1 calc R . .
O1 O 1.08953(15) 0.13651(16) 0.37398(12) 0.0860(7) Uani 1 1 d . . .
C1 C 1.00399(17) 0.3043(2) 0.34986(16) 0.0629(7) Uani 1 1 d . . .
C2 C 0.95421(18) 0.3710(2) 0.39592(17) 0.0651(7) Uani 1 1 d . . .
C8 C 0.95792(17) 0.3249(2) 0.46982(16) 0.0661(7) Uani 1 1 d . . .
C7 C 1.04052(19) 0.2122(2) 0.39390(17) 0.0662(7) Uani 1 1 d . . .
C5 C 0.96977(19) 0.4184(2) 0.24858(19) 0.0797(9) Uani 1 1 d . . .
H5A H 0.9746 0.4356 0.1990 0.096 Uiso 1 1 calc R . .
C3 C 0.9121(2) 0.4638(2) 0.36761(19) 0.0811(9) Uani 1 1 d . . .
H3A H 0.8790 0.5104 0.3979 0.097 Uiso 1 1 calc R . .
C6 C 1.01224(18) 0.3261(2) 0.27612(17) 0.0746(8) Uani 1 1 d . . .
H6A H 1.0455 0.2800 0.2457 0.090 Uiso 1 1 calc R . .
C4 C 0.9201(2) 0.4856(2) 0.2942(2) 0.0841(9) Uani 1 1 d . . .
H4A H 0.8913 0.5472 0.2746 0.101 Uiso 1 1 calc R . .
O2 O 0.06645(14) 0.42755(15) 0.07374(12) 0.0822(7) Uani 1 1 d . . .
N2 N 0.15641(14) 0.50604(17) -0.01393(14) 0.0707(7) Uani 1 1 d . . .
H2A H 0.1403 0.4652 -0.0503 0.085 Uiso 1 1 calc R . .
C11 C 0.16810(17) 0.5797(2) 0.10016(17) 0.0640(7) Uani 1 1 d . . .
C18 C 0.22019(18) 0.5909(2) -0.01941(18) 0.0678(8) Uani 1 1 d . . .
C17 C 0.12282(18) 0.4955(2) 0.05514(17) 0.0673(7) Uani 1 1 d . . .
C16 C 0.22513(18) 0.6383(2) 0.05428(18) 0.0689(8) Uani 1 1 d . . .
C15 C 0.2757(2) 0.7241(2) 0.0827(2) 0.0820(9) Uani 1 1 d . . .
H15A H 0.3139 0.7647 0.0528 0.098 Uiso 1 1 calc R . .
C14 C 0.2680(2) 0.7477(3) 0.1560(2) 0.0870(10) Uani 1 1 d . . .
H14A H 0.3015 0.8053 0.1757 0.104 Uiso 1 1 calc R . .
C12 C 0.16113(19) 0.6032(2) 0.17325(18) 0.0779(9) Uani 1 1 d . . .
H12A H 0.1231 0.5627 0.2034 0.093 Uiso 1 1 calc R . .
C13 C 0.2120(2) 0.6882(2) 0.2011(2) 0.0866(10) Uani 1 1 d . . .
H13A H 0.2085 0.7057 0.2507 0.104 Uiso 1 1 calc R . .
C9 C 0.9211(2) 0.3614(2) 0.53085(18) 0.0805(9) Uani 1 1 d . . .
H9A H 0.8883 0.4266 0.5278 0.097 Uiso 1 1 calc R . .
C10 C 0.9271(2) 0.3076(3) 0.60456(19) 0.0998(11) Uani 1 1 d . . .
H10A H 0.8937 0.3501 0.6395 0.150 Uiso 1 1 calc R . .
H10B H 0.9884 0.3043 0.6196 0.150 Uiso 1 1 calc R . .
H10C H 0.9033 0.2339 0.6019 0.150 Uiso 1 1 calc R . .
C19 C 0.2656(2) 0.6167(2) -0.07870(19) 0.0827(9) Uani 1 1 d . . .
H19A H 0.3048 0.6762 -0.0748 0.099 Uiso 1 1 calc R . .
C20 C 0.2609(2) 0.5611(3) -0.1514(2) 0.0994(11) Uani 1 1 d . . .
H20A H 0.3012 0.5968 -0.1849 0.149 Uiso 1 1 calc R . .
H20B H 0.2013 0.5659 -0.1702 0.149 Uiso 1 1 calc R . .
H20C H 0.2773 0.4846 -0.1462 0.149 Uiso 1 1 calc R . .

loop_
_atom_site_aniso_label
_atom_site_aniso_U_11
_atom_site_aniso_U_22
_atom_site_aniso_U_33
_atom_site_aniso_U_23
_atom_site_aniso_U_13
_atom_site_aniso_U_12
N1 0.0758(15) 0.0711(14) 0.0592(17) 0.0021(11) -0.0008(12) 0.0033(11)
O1 0.0996(15) 0.0877(13) 0.0707(16) -0.0023(10) 0.0039(12) 0.0242(11)
C1 0.0609(15) 0.0722(16) 0.0555(19) 0.0009(13) -0.0004(13) -0.0053(12)
C2 0.0641(15) 0.0692(15) 0.062(2) -0.0022(13) 0.0024(14) -0.0022(12)
C8 0.0647(16) 0.0725(16) 0.061(2) -0.0032(13) 0.0016(14) -0.0023(13)
C7 0.0691(16) 0.0738(17) 0.056(2) -0.0028(13) -0.0005(14) -0.0018(13)
C5 0.083(2) 0.090(2) 0.067(2) 0.0156(16) -0.0037(17) -0.0098(16)
C3 0.089(2) 0.0770(17) 0.077(3) 0.0012(15) 0.0017(17) 0.0094(15)
C6 0.0733(18) 0.0865(19) 0.064(2) -0.0015(15) 0.0036(15) -0.0035(14)
C4 0.090(2) 0.0798(18) 0.082(3) 0.0118(17) -0.0080(18) 0.0002(16)
O2 0.0915(14) 0.0840(13) 0.0710(15) -0.0054(10) 0.0137(11) -0.0192(11)
N2 0.0761(15) 0.0724(14) 0.0637(17) -0.0017(11) 0.0032(12) -0.0096(11)
C11 0.0632(16) 0.0657(15) 0.063(2) -0.0020(13) -0.0028(14) 0.0032(12)
C18 0.0671(17) 0.0659(15) 0.070(2) 0.0038(14) -0.0006(15) -0.0018(12)
C17 0.0685(17) 0.0664(16) 0.067(2) -0.0027(13) 0.0062(14) 0.0002(13)
C16 0.0655(16) 0.0676(16) 0.074(2) 0.0013(14) -0.0065(15) 0.0006(12)
C15 0.077(2) 0.0793(19) 0.089(3) -0.0005(17) -0.0072(18) -0.0066(14)
C14 0.088(2) 0.0831(19) 0.090(3) -0.0164(18) -0.014(2) -0.0062(16)
C12 0.0799(19) 0.0845(19) 0.069(2) -0.0032(16) -0.0011(16) -0.0006(15)
C13 0.093(2) 0.095(2) 0.072(2) -0.0128(18) -0.0084(18) -0.0002(18)
C9 0.092(2) 0.0819(19) 0.068(2) -0.0032(15) 0.0056(17) 0.0034(15)
C10 0.128(3) 0.108(2) 0.064(2) -0.0100(18) 0.010(2) -0.006(2)
C19 0.084(2) 0.0838(19) 0.080(3) 0.0066(16) 0.0083(18) -0.0144(16)
C20 0.109(3) 0.116(3) 0.073(3) 0.0060(19) 0.018(2) -0.016(2)

loop_
_atom_type_symbol
_atom_type_description
_atom_type_scat_dispersion_real
_atom_type_scat_dispersion_imag
_atom_type_scat_source
C C 0.0033 0.0016 'International Tables Vol C Tables 4.2.6.8 and 6.1.1.4'
H H 0.0000 0.0000 'International Tables Vol C Tables 4.2.6.8 and 6.1.1.4'
N N 0.0061 0.0033 'International Tables Vol C Tables 4.2.6.8 and 6.1.1.4'
O O 0.0106 0.0060 'International Tables Vol C Tables 4.2.6.8 and 6.1.1.4'

loop_
_geom_angle_atom_site_label_1
_geom_angle_atom_site_label_2
_geom_angle_atom_site_label_3
_geom_angle
_geom_angle_site_symmetry_1
_geom_angle_site_symmetry_3
C7 N1 C8 112.5(2) . .
C6 C1 C2 122.1(3) . .
C6 C1 C7 130.0(3) . .
C2 C1 C7 108.0(3) . .
C1 C2 C3 119.4(3) . .
C1 C2 C8 108.6(2) . .
C3 C2 C8 132.0(3) . .
C9 C8 N1 125.6(3) . .
C9 C8 C2 129.5(3) . .
N1 C8 C2 104.8(2) . .
O1 C7 N1 125.5(3) . .
O1 C7 C1 128.4(3) . .
N1 C7 C1 106.1(2) . .
C6 C5 C4 120.3(3) . .
C4 C3 C2 118.6(3) . .
C1 C6 C5 118.0(3) . .
C3 C4 C5 121.6(3) . .
C17 N2 C18 112.7(2) . .
C12 C11 C16 121.9(3) . .
C12 C11 C17 130.6(3) . .
C16 C11 C17 107.4(3) . .
C19 C18 N2 125.7(3) . .
C19 C18 C16 129.5(3) . .
N2 C18 C16 104.7(2) . .
O2 C17 N2 125.0(3) . .
O2 C17 C11 128.8(3) . .
N2 C17 C11 106.2(2) . .
C15 C16 C11 119.6(3) . .
C15 C16 C18 131.6(3) . .
C11 C16 C18 108.9(2) . .
C14 C15 C16 118.3(3) . .
C15 C14 C13 121.7(3) . .
C11 C12 C13 118.1(3) . .
C12 C13 C14 120.4(3) . .
C8 C9 C10 126.0(3) . .
C18 C19 C20 127.0(3) . .

loop_
_geom_bond_atom_site_label_1
_geom_bond_atom_site_label_2
_geom_bond_distance
_geom_bond_site_symmetry_2
N1 C7 1.352(4) .
N1 C8 1.415(3) .
O1 C7 1.227(3) .
C1 C6 1.375(4) .
C1 C2 1.382(4) .
C1 C7 1.476(4) .
C2 C3 1.386(4) .
C2 C8 1.458(4) .
C8 C9 1.317(4) .
C5 C6 1.377(4) .
C5 C4 1.380(4) .
C3 C4 1.368(4) .
O2 C17 1.226(3) .
N2 C17 1.362(4) .
N2 C18 1.405(3) .
C11 C12 1.365(4) .
C11 C16 1.389(4) .
C11 C17 1.472(4) .
C18 C19 1.314(4) .
C18 C16 1.461(4) .
C16 C15 1.383(4) .
C15 C14 1.370(5) .
C14 C13 1.378(5) .
C12 C13 1.376(4) .
C9 C10 1.494(4) .
C19 C20 1.487(5) .
